data_2018324
loop_
_publ_author_name
'Lukashuk, Liliana V.'
'Lysenko, Andrey B.'
'Krautscheid, Harald'
'Domasevitch, Konstantin V.'

_publ_section_title
;
 New organic--inorganic frameworks incorporating iso- and
 heteropolymolybdate units and a
 3,3',5,5'-tetramethyl-4,4'-bi-1<i>H</i>-pyrazole-2,2'-diium multiple
 hydrogen-bond donor
;
_journal_coeditor_code KU3054
_journal_issue 12
_journal_name_full 'Acta Crystallographica Section C'
_journal_page_first m378
_journal_page_last m383
_journal_paper_doi 10.1107/S0108270111047159
_journal_volume 67
_journal_year 2011
_chemical_formula_iupac '(C10 H16 N4)2 [Mo8 O26] , 2H2 O'
_chemical_formula_moiety '2(C10 H16 N4 2+), Mo8 O26 4-, 2(H2 O)'
_chemical_formula_sum 'C20 H36 Mo8 N8 O28'
_chemical_formula_weight 1604.09
_chemical_name_systematic
;
Poly[bis(3,3',5,5'-tetramethyl-4,4'-bi-1<i>H</i>-pyrazole-2,2'-diium)
\g-octamolybdate(VI) dihydrate]
;
_space_group_IT_number 2
_space_group_name_Hall '-P 1'
_symmetry_cell_setting triclinic
_symmetry_space_group_name_Hall '-P 1'
_symmetry_space_group_name_H-M 'P -1'
_atom_sites_solution_hydrogens geom
_atom_sites_solution_primary direct
_atom_sites_solution_secondary difmap
_audit_creation_method SHELXL97
_cell_angle_alpha 106.242(8)
_cell_angle_beta 106.063(9)
_cell_angle_gamma 106.102(8)
_cell_formula_units_Z 1
_cell_length_a 8.0821(8)
_cell_length_b 11.2521(11)
_cell_length_c 12.9231(13)
_cell_measurement_reflns_used 8000
_cell_measurement_temperature 173(2)
_cell_measurement_theta_max 27.40
_cell_measurement_theta_min 1.78
_cell_volume 1000.9(2)
_computing_cell_refinement 'IPDS Software (Stoe & Cie, 2000)'
_computing_data_collection 'IPDS Software (Stoe & Cie, 2000)'
_computing_data_reduction 'IPDS Software (Stoe & Cie, 2000)'
_computing_molecular_graphics 'DIAMOND (Brandenburg, 1999)'
_computing_publication_material 'WinGX (Farrugia, 1999)'
_computing_structure_refinement 'SHELXL97 (Sheldrick, 2008)'
_computing_structure_solution 'SHELXS97 (Sheldrick, 2008)'
_diffrn_ambient_temperature 173(2)
_diffrn_measured_fraction_theta_full 0.989
_diffrn_measured_fraction_theta_max 0.989
_diffrn_measurement_device_type 'Stoe IPDS'
_diffrn_measurement_method '\f oscillation scans'
_diffrn_radiation_monochromator graphite
_diffrn_radiation_source 'fine-focus sealed tube'
_diffrn_radiation_type MoK\a
_diffrn_radiation_wavelength 0.71073
_diffrn_reflns_av_R_equivalents 0.0315
_diffrn_reflns_av_sigmaI/netI 0.0323
_diffrn_reflns_limit_h_max 10
_diffrn_reflns_limit_h_min -10
_diffrn_reflns_limit_k_max 14
_diffrn_reflns_limit_k_min -14
_diffrn_reflns_limit_l_max 15
_diffrn_reflns_limit_l_min -16
_diffrn_reflns_number 9228
_diffrn_reflns_theta_full 27.40
_diffrn_reflns_theta_max 27.40
_diffrn_reflns_theta_min 1.78
_diffrn_standards_decay_% 0
_exptl_absorpt_coefficient_mu 2.530
_exptl_absorpt_correction_T_max 0.8233
_exptl_absorpt_correction_T_min 0.7184
_exptl_absorpt_correction_type numerical
_exptl_absorpt_process_details '[X-RED (Stoe & Cie, 2001) and X-SHAPE (Stoe & Cie, 1999)]'
_exptl_crystal_colour colourless
_exptl_crystal_density_diffrn 2.661
_exptl_crystal_density_method 'not measured'
_exptl_crystal_description prism
_exptl_crystal_F_000 772
_exptl_crystal_size_max 0.14
_exptl_crystal_size_mid 0.12
_exptl_crystal_size_min 0.08
_refine_diff_density_max 0.739
_refine_diff_density_min -0.735
_refine_ls_extinction_method none
_refine_ls_goodness_of_fit_ref 0.984
_refine_ls_hydrogen_treatment constr
_refine_ls_matrix_type full
_refine_ls_number_parameters 293
_refine_ls_number_reflns 4505
_refine_ls_number_restraints 0
_refine_ls_restrained_S_all 0.984
_refine_ls_R_factor_all 0.0314
_refine_ls_R_factor_gt 0.0242
_refine_ls_shift/su_max 0.001
_refine_ls_shift/su_mean 0.000
_refine_ls_structure_factor_coef Fsqd
_refine_ls_weighting_details 'calc w = 1/[\s^2^(Fo^2^)+(0.0380P)^2^+0.0000P] where P=(Fo^2^+2Fc^2^)/3'
_refine_ls_weighting_scheme calc
_refine_ls_wR_factor_gt 0.0583
_refine_ls_wR_factor_ref 0.0600
_reflns_number_gt 3837
_reflns_number_total 4505
_reflns_threshold_expression I>2\s(I)
_cod_data_source_file ku3054.cif
_cod_data_source_block I
_cod_database_code 2018324
_cod_database_fobs_code 2018324

loop_
_symmetry_equiv_pos_as_xyz
'x, y, z'
'-x, -y, -z'

loop_
_atom_site_type_symbol
_atom_site_label
_atom_site_fract_x
_atom_site_fract_y
_atom_site_fract_z
_atom_site_U_iso_or_equiv
_atom_site_adp_type
_atom_site_calc_flag
_atom_site_refinement_flags
_atom_site_occupancy
_atom_site_symmetry_multiplicity
Mo Mo1 0.25330(4) 0.17846(3) 0.30772(2) 0.01366(7) Uani d . 1 1
Mo Mo2 0.12025(4) 0.43276(3) 0.34568(2) 0.01314(7) Uani d . 1 1
Mo Mo3 0.41592(4) 0.50365(2) 0.60837(2) 0.01268(7) Uani d . 1 1
Mo Mo4 0.30214(4) 0.77361(3) 0.60293(2) 0.01380(7) Uani d . 1 1
O O1 0.1004(3) 0.1106(2) 0.3647(2) 0.0184(5) Uani d . 1 1
O O2 0.4666(3) 0.1643(2) 0.4164(2) 0.0158(5) Uani d . 1 1
O O3 0.2079(3) 0.0509(2) 0.1816(2) 0.0197(5) Uani d . 1 1
O O4 0.1260(3) 0.2796(2) 0.23939(19) 0.0154(5) Uani d . 1 1
O O5 0.3441(3) 0.3826(2) 0.45000(19) 0.0151(4) Uani d . 1 1
O O6 0.0310(3) 0.5048(2) 0.2561(2) 0.0182(5) Uani d . 1 1
O O7 0.2516(3) 0.5765(2) 0.49669(19) 0.0144(4) Uani d . 1 1
O O8 0.2512(3) 0.4323(2) 0.6539(2) 0.0196(5) Uani d . 1 1
O O9 0.6099(3) 0.4713(2) 0.6753(2) 0.0161(5) Uani d . 1 1
O O10 0.4947(3) 0.6894(2) 0.70251(19) 0.0151(4) Uani d . 1 1
O O11 0.3549(3) 0.8906(2) 0.7363(2) 0.0222(5) Uani d . 1 1
O O12 0.0736(3) 0.6526(2) 0.6285(2) 0.0181(5) Uani d . 1 1
O O13 0.1664(3) 0.8157(2) 0.5046(2) 0.0223(5) Uani d . 1 1
O O14 -0.0636(5) 0.2304(3) -0.0038(3) 0.0429(8) Uani d . 1 1
H H1W -0.1006 0.1491 -0.0492 0.064 Uiso d R 1 1
H H2W -0.0095 0.2379 0.0656 0.064 Uiso d R 1 1
N N1 0.3395(4) 0.1447(3) 0.5916(2) 0.0187(6) Uani d . 1 1
H H1 0.3569 0.1223 0.5257 0.028 Uiso calc R 1 1
N N2 0.1802(4) 0.1506(3) 0.6022(2) 0.0180(6) Uani d . 1 1
H H2 0.0765 0.1319 0.5442 0.027 Uiso calc R 1 1
N N3 0.6592(4) 0.3829(3) 1.0883(3) 0.0257(7) Uani d . 1 1
H H3 0.7460 0.4504 1.1514 0.039 Uiso calc R 1 1
N N4 0.5377(4) 0.2712(3) 1.0874(3) 0.0258(7) Uani d . 1 1
H H4 0.5349 0.2538 1.1493 0.039 Uiso calc R 1 1
C C1 0.6554(5) 0.1799(4) 0.7114(3) 0.0234(7) Uani d . 1 1
H H1A 0.6471 0.1075 0.6444 0.035 Uiso calc R 1 1
H H1B 0.7093 0.1669 0.7832 0.035 Uiso calc R 1 1
H H1C 0.7348 0.2663 0.7160 0.035 Uiso calc R 1 1
C C2 0.4662(4) 0.1783(3) 0.6970(3) 0.0177(6) Uani d . 1 1
C C3 0.3866(4) 0.2073(3) 0.7775(3) 0.0166(6) Uani d . 1 1
C C4 0.2052(5) 0.1896(3) 0.7155(3) 0.0170(6) Uani d . 1 1
C C5 0.0607(5) 0.2117(4) 0.7573(3) 0.0214(7) Uani d . 1 1
H H5A 0.0232 0.2782 0.7324 0.032 Uiso calc R 1 1
H H5B 0.1100 0.2446 0.8427 0.032 Uiso calc R 1 1
H H5C -0.0478 0.1271 0.7247 0.032 Uiso calc R 1 1
C C6 0.7389(6) 0.4813(4) 0.9513(4) 0.0328(9) Uani d . 1 1
H H6A 0.6661 0.5334 0.9294 0.049 Uiso calc R 1 1
H H6B 0.7720 0.4406 0.8865 0.049 Uiso calc R 1 1
H H6C 0.8528 0.5407 1.0203 0.049 Uiso calc R 1 1
C C7 0.6265(5) 0.3747(4) 0.9783(3) 0.0220(7) Uani d . 1 1
C C8 0.4757(4) 0.2539(3) 0.9055(3) 0.0182(7) Uani d . 1 1
C C9 0.4230(5) 0.1919(4) 0.9770(3) 0.0217(7) Uani d . 1 1
C C10 0.2721(5) 0.0618(4) 0.9475(3) 0.0284(8) Uani d . 1 1
H H10A 0.3207 0.0139 0.9932 0.043 Uiso calc R 1 1
H H10B 0.2275 0.0074 0.8641 0.043 Uiso calc R 1 1
H H10C 0.1688 0.0786 0.9657 0.043 Uiso calc R 1 1

loop_
_atom_site_aniso_label
_atom_site_aniso_U_11
_atom_site_aniso_U_22
_atom_site_aniso_U_33
_atom_site_aniso_U_12
_atom_site_aniso_U_13
_atom_site_aniso_U_23
Mo1 0.01313(13) 0.01293(13) 0.01334(13) 0.00395(10) 0.00461(10) 0.00438(10)
Mo2 0.01170(12) 0.01406(13) 0.01246(13) 0.00453(10) 0.00387(10) 0.00459(10)
Mo3 0.01286(12) 0.01270(13) 0.01204(13) 0.00454(10) 0.00481(10) 0.00448(10)
Mo4 0.01336(13) 0.01351(13) 0.01438(14) 0.00529(10) 0.00515(10) 0.00523(10)
O1 0.0178(11) 0.0178(11) 0.0175(11) 0.0056(9) 0.0050(9) 0.0067(9)
O2 0.0159(10) 0.0172(11) 0.0162(11) 0.0060(9) 0.0073(9) 0.0084(9)
O3 0.0211(12) 0.0179(11) 0.0167(12) 0.0063(9) 0.0064(9) 0.0038(9)
O4 0.0163(11) 0.0154(10) 0.0132(11) 0.0067(9) 0.0039(9) 0.0049(9)
O5 0.0153(10) 0.0140(10) 0.0114(10) 0.0043(8) 0.0026(8) 0.0024(8)
O6 0.0169(11) 0.0196(11) 0.0181(12) 0.0080(9) 0.0056(9) 0.0075(9)
O7 0.0147(10) 0.0129(10) 0.0142(11) 0.0073(9) 0.0027(8) 0.0039(8)
O8 0.0176(11) 0.0203(11) 0.0210(12) 0.0074(9) 0.0072(9) 0.0084(10)
O9 0.0173(11) 0.0158(10) 0.0169(11) 0.0073(9) 0.0069(9) 0.0078(9)
O10 0.0150(10) 0.0150(10) 0.0139(11) 0.0047(8) 0.0054(9) 0.0048(8)
O11 0.0202(12) 0.0211(12) 0.0223(12) 0.0073(10) 0.0092(10) 0.0040(10)
O12 0.0165(11) 0.0175(11) 0.0201(12) 0.0060(9) 0.0075(9) 0.0071(9)
O13 0.0204(12) 0.0265(12) 0.0213(12) 0.0099(10) 0.0066(10) 0.0115(10)
O14 0.061(2) 0.0304(15) 0.0259(15) 0.0123(15) 0.0073(14) 0.0092(12)
N1 0.0213(14) 0.0214(14) 0.0148(13) 0.0098(11) 0.0064(11) 0.0078(11)
N2 0.0148(13) 0.0180(13) 0.0178(14) 0.0058(11) 0.0030(11) 0.0059(11)
N3 0.0197(14) 0.0307(16) 0.0177(15) 0.0051(13) 0.0033(12) 0.0052(13)
N4 0.0280(16) 0.0339(17) 0.0174(15) 0.0100(13) 0.0099(12) 0.0131(13)
C1 0.0204(16) 0.0289(18) 0.0253(18) 0.0126(14) 0.0108(14) 0.0116(15)
C2 0.0164(15) 0.0185(15) 0.0187(16) 0.0056(12) 0.0067(13) 0.0089(13)
C3 0.0152(15) 0.0170(15) 0.0168(16) 0.0063(12) 0.0047(12) 0.0066(12)
C4 0.0188(15) 0.0146(14) 0.0167(16) 0.0065(12) 0.0050(13) 0.0062(12)
C5 0.0173(16) 0.0246(17) 0.0248(18) 0.0101(13) 0.0090(14) 0.0101(14)
C6 0.030(2) 0.032(2) 0.025(2) 0.0011(17) 0.0063(16) 0.0092(17)
C7 0.0192(16) 0.0273(18) 0.0167(17) 0.0095(14) 0.0041(13) 0.0067(14)
C8 0.0162(15) 0.0254(16) 0.0143(16) 0.0083(13) 0.0067(13) 0.0083(13)
C9 0.0194(16) 0.0284(17) 0.0207(17) 0.0133(14) 0.0083(13) 0.0097(14)
C10 0.0305(19) 0.0313(19) 0.0233(18) 0.0070(16) 0.0130(16) 0.0125(16)

loop_
_atom_type_symbol
_atom_type_description
_atom_type_scat_dispersion_real
_atom_type_scat_dispersion_imag
_atom_type_scat_source
C C 0.0033 0.0016 'International Tables Vol C Tables 4.2.6.8 and 6.1.1.4'
H H 0.0000 0.0000 'International Tables Vol C Tables 4.2.6.8 and 6.1.1.4'
N N 0.0061 0.0033 'International Tables Vol C Tables 4.2.6.8 and 6.1.1.4'
O O 0.0106 0.0060 'International Tables Vol C Tables 4.2.6.8 and 6.1.1.4'
Mo Mo -1.6832 0.6857 'International Tables Vol C Tables 4.2.6.8 and 6.1.1.4'

loop_
_geom_angle_atom_site_label_1
_geom_angle_atom_site_label_2
_geom_angle_atom_site_label_3
_geom_angle_site_symmetry_1
_geom_angle_site_symmetry_3
_geom_angle
O3 Mo1 O1 . . 104.93(11)
O3 Mo1 O4 . . 98.60(11)
O1 Mo1 O4 . . 100.11(11)
O3 Mo1 O2 . . 100.41(11)
O1 Mo1 O2 . . 93.43(10)
O4 Mo1 O2 . . 152.92(9)
O3 Mo1 O10 . 2_666 92.63(10)
O1 Mo1 O10 . 2_666 160.53(10)
O4 Mo1 O10 . 2_666 85.20(9)
O2 Mo1 O10 . 2_666 74.86(9)
O3 Mo1 O5 . . 164.36(10)
O1 Mo1 O5 . . 89.47(10)
O4 Mo1 O5 . . 72.41(9)
O2 Mo1 O5 . . 84.47(9)
O10 Mo1 O5 2_666 . 74.18(8)
O6 Mo2 O12 . 2_566 103.36(11)
O6 Mo2 O4 . . 102.50(11)
O12 Mo2 O4 2_566 . 97.21(10)
O6 Mo2 O7 . . 104.48(10)
O12 Mo2 O7 2_566 . 97.76(10)
O4 Mo2 O7 . . 145.03(10)
O6 Mo2 O5 . . 155.42(10)
O12 Mo2 O5 2_566 . 101.22(10)
O4 Mo2 O5 . . 73.97(9)
O7 Mo2 O5 . . 72.20(9)
O6 Mo2 O9 . 2_666 84.14(10)
O12 Mo2 O9 2_566 2_666 172.42(10)
O4 Mo2 O9 . 2_666 79.91(9)
O7 Mo2 O9 . 2_666 81.15(9)
O5 Mo2 O9 . 2_666 71.27(8)
O8 Mo3 O9 . . 104.70(11)
O8 Mo3 O10 . . 101.07(11)
O9 Mo3 O10 . . 100.58(10)
O8 Mo3 O5 . . 105.33(10)
O9 Mo3 O5 . . 98.54(10)
O10 Mo3 O5 . . 142.05(10)
O8 Mo3 O7 . . 97.91(10)
O9 Mo3 O7 . . 157.34(10)
O10 Mo3 O7 . . 76.06(9)
O5 Mo3 O7 . . 73.74(9)
O8 Mo3 O5 . 2_666 177.10(10)
O9 Mo3 O5 . 2_666 75.94(9)
O10 Mo3 O5 . 2_666 76.02(9)
O5 Mo3 O5 . 2_666 77.29(9)
O7 Mo3 O5 . 2_666 81.54(8)
O13 Mo4 O11 . . 105.56(13)
O13 Mo4 O2 . 2_666 100.12(11)
O11 Mo4 O2 . 2_666 100.34(11)
O13 Mo4 O7 . . 100.36(11)
O11 Mo4 O7 . . 150.18(11)
O2 Mo4 O7 2_666 . 89.23(9)
O13 Mo4 O12 . . 94.52(11)
O11 Mo4 O12 . . 86.83(11)
O2 Mo4 O12 2_666 . 161.24(10)
O7 Mo4 O12 . . 76.56(9)
O13 Mo4 O10 . . 167.79(11)
O11 Mo4 O10 . . 86.13(11)
O2 Mo4 O10 2_666 . 73.80(9)
O7 Mo4 O10 . . 69.39(8)
O12 Mo4 O10 . . 89.57(9)
Mo4 O2 Mo1 2_666 . 115.25(11)
Mo2 O4 Mo1 . . 116.63(11)
Mo3 O5 Mo2 . . 103.56(10)
Mo3 O5 Mo1 . . 154.21(12)
Mo2 O5 Mo1 . . 93.35(8)
Mo3 O5 Mo3 . 2_666 102.71(9)
Mo2 O5 Mo3 . 2_666 95.06(8)
Mo1 O5 Mo3 . 2_666 94.89(8)
Mo2 O7 Mo4 . . 147.24(12)
Mo2 O7 Mo3 . . 106.72(10)
Mo4 O7 Mo3 . . 106.03(9)
Mo3 O9 Mo2 . 2_666 117.58(11)
Mo3 O10 Mo1 . 2_666 113.66(11)
Mo3 O10 Mo4 . . 107.58(10)
Mo1 O10 Mo4 2_666 . 92.72(8)
Mo2 O12 Mo4 2_566 . 174.18(14)
H1W O14 H2W . . 108.4
C2 N1 N2 . . 109.0(3)
C2 N1 H1 . . 125.5
N2 N1 H1 . . 125.5
C4 N2 N1 . . 109.1(3)
C4 N2 H2 . . 125.5
N1 N2 H2 . . 125.5
C7 N3 N4 . . 109.6(3)
C7 N3 H3 . . 125.2
N4 N3 H3 . . 125.2
C9 N4 N3 . . 108.9(3)
C9 N4 H4 . . 125.6
N3 N4 H4 . . 125.6
C2 C1 H1A . . 109.5
C2 C1 H1B . . 109.5
H1A C1 H1B . . 109.5
C2 C1 H1C . . 109.5
H1A C1 H1C . . 109.5
H1B C1 H1C . . 109.5
N1 C2 C3 . . 108.1(3)
N1 C2 C1 . . 120.6(3)
C3 C2 C1 . . 131.3(3)
C2 C3 C4 . . 106.7(3)
C2 C3 C8 . . 127.6(3)
C4 C3 C8 . . 125.6(3)
N2 C4 C3 . . 107.1(3)
N2 C4 C5 . . 122.8(3)
C3 C4 C5 . . 130.1(3)
C4 C5 H5A . . 109.5
C4 C5 H5B . . 109.5
H5A C5 H5B . . 109.5
C4 C5 H5C . . 109.5
H5A C5 H5C . . 109.5
H5B C5 H5C . . 109.5
C7 C6 H6A . . 109.5
C7 C6 H6B . . 109.5
H6A C6 H6B . . 109.5
C7 C6 H6C . . 109.5
H6A C6 H6C . . 109.5
H6B C6 H6C . . 109.5
N3 C7 C8 . . 106.7(3)
N3 C7 C6 . . 122.1(3)
C8 C7 C6 . . 131.2(3)
C9 C8 C7 . . 107.1(3)
C9 C8 C3 . . 127.7(3)
C7 C8 C3 . . 125.1(3)
N4 C9 C8 . . 107.7(3)
N4 C9 C10 . . 121.7(3)
C8 C9 C10 . . 130.7(3)
C9 C10 H10A . . 109.5
C9 C10 H10B . . 109.5
H10A C10 H10B . . 109.5
C9 C10 H10C . . 109.5
H10A C10 H10C . . 109.5
H10B C10 H10C . . 109.5

loop_
_geom_bond_atom_site_label_1
_geom_bond_atom_site_label_2
_geom_bond_site_symmetry_2
_geom_bond_distance
_geom_bond_publ_flag
Mo1 O3 . 1.709(2) no
Mo1 O1 . 1.717(2) no
Mo1 O4 . 1.960(2) no
Mo1 O2 . 1.977(2) no
Mo1 O10 2_666 2.226(2) no
Mo1 O5 . 2.270(2) no
Mo2 O6 . 1.704(2) no
Mo2 O12 2_566 1.767(2) no
Mo2 O4 . 1.901(2) no
Mo2 O7 . 1.920(2) no
Mo2 O5 . 2.247(2) no
Mo2 O9 2_666 2.276(2) no
Mo3 O8 . 1.693(2) no
Mo3 O9 . 1.755(2) no
Mo3 O10 . 1.914(2) no
Mo3 O5 . 1.930(2) no
Mo3 O7 . 2.173(2) no
Mo3 O5 2_666 2.438(2) no
Mo4 O13 . 1.701(2) no
Mo4 O11 . 1.702(2) no
Mo4 O2 2_666 1.917(2) no
Mo4 O7 . 2.111(2) no
Mo4 O12 . 2.137(2) no
Mo4 O10 . 2.317(2) no
O14 H1W . 0.8500 ?
O14 H2W . 0.8500 ?
N1 C2 . 1.331(4) ?
N1 N2 . 1.349(4) ?
N1 H1 . 0.8800 ?
N2 C4 . 1.343(4) ?
N2 H2 . 0.8800 ?
N3 C7 . 1.344(5) ?
N3 N4 . 1.358(4) ?
N3 H3 . 0.8800 ?
N4 C9 . 1.337(5) ?
N4 H4 . 0.8800 ?
C1 C2 . 1.483(5) ?
C1 H1A . 0.9800 ?
C1 H1B . 0.9800 ?
C1 H1C . 0.9800 ?
C2 C3 . 1.378(5) ?
C3 C4 . 1.389(5) ?
C3 C8 . 1.475(5) ?
C4 C5 . 1.468(5) ?
C5 H5A . 0.9800 ?
C5 H5B . 0.9800 ?
C5 H5C . 0.9800 ?
C6 C7 . 1.480(5) ?
C6 H6A . 0.9800 ?
C6 H6B . 0.9800 ?
C6 H6C . 0.9800 ?
C7 C8 . 1.396(5) ?
C8 C9 . 1.392(5) ?
C9 C10 . 1.488(5) ?
C10 H10A . 0.9800 ?
C10 H10B . 0.9800 ?
C10 H10C . 0.9800 ?

loop_
_geom_hbond_atom_site_label_D
_geom_hbond_atom_site_label_H
_geom_hbond_atom_site_label_A
_geom_hbond_site_symmetry_A
_geom_hbond_distance_DH
_geom_hbond_distance_HA
_geom_hbond_distance_DA
_geom_hbond_angle_DHA
_geom_hbond_publ_flag
O14 H1W O3 2_555 0.85 2.16 3.010(4) 173 yes
O14 H2W O4 . 0.85 2.06 2.902(4) 173 yes
N1 H1 O2 . 0.88 1.96 2.770(4) 152 yes
N1 H1 O1 . 0.88 2.44 2.882(4) 112 yes
N2 H2 O13 2_566 0.88 2.18 2.940(4) 144 yes
N2 H2 O1 . 0.88 2.33 2.830(4) 116 yes
N3 H3 O6 1_656 0.88 2.13 2.838(4) 137 yes
N3 H3 O8 2_667 0.88 2.48 3.146(4) 133 yes
N4 H4 O10 2_667 0.88 1.95 2.724(4) 147 yes

loop_
_geom_torsion_atom_site_label_1
_geom_torsion_atom_site_label_2
_geom_torsion_atom_site_label_3
_geom_torsion_atom_site_label_4
_geom_torsion_site_symmetry_1
_geom_torsion_site_symmetry_4
_geom_torsion
O3 Mo1 O2 Mo4 . 2_666 73.62(14)
O1 Mo1 O2 Mo4 . 2_666 179.49(13)
O4 Mo1 O2 Mo4 . 2_666 -60.3(3)
O10 Mo1 O2 Mo4 2_666 2_666 -16.30(11)
O5 Mo1 O2 Mo4 . 2_666 -91.37(12)
O6 Mo2 O4 Mo1 . . 171.68(12)
O12 Mo2 O4 Mo1 2_566 . -82.86(13)
O7 Mo2 O4 Mo1 . . 31.9(2)
O5 Mo2 O4 Mo1 . . 16.80(11)
O9 Mo2 O4 Mo1 2_666 . 90.05(12)
O3 Mo1 O4 Mo2 . . 176.38(13)
O1 Mo1 O4 Mo2 . . 69.42(14)
O2 Mo1 O4 Mo2 . . -49.4(3)
O10 Mo1 O4 Mo2 2_666 . -91.68(12)
O5 Mo1 O4 Mo2 . . -16.77(11)
O8 Mo3 O5 Mo2 . . 80.22(12)
O9 Mo3 O5 Mo2 . . -171.88(10)
O10 Mo3 O5 Mo2 . . -52.26(19)
O7 Mo3 O5 Mo2 . . -13.72(8)
O5 Mo3 O5 Mo2 2_666 . -98.48(11)
O8 Mo3 O5 Mo1 . . -49.4(3)
O9 Mo3 O5 Mo1 . . 58.5(3)
O10 Mo3 O5 Mo1 . . 178.1(2)
O7 Mo3 O5 Mo1 . . -143.3(3)
O5 Mo3 O5 Mo1 2_666 . 131.9(3)
O8 Mo3 O5 Mo3 . 2_666 178.70(10)
O9 Mo3 O5 Mo3 . 2_666 -73.40(10)
O10 Mo3 O5 Mo3 . 2_666 46.22(19)
O7 Mo3 O5 Mo3 . 2_666 84.76(10)
O5 Mo3 O5 Mo3 2_666 2_666 0.0
O6 Mo2 O5 Mo3 . . 101.7(2)
O12 Mo2 O5 Mo3 2_566 . -78.93(11)
O4 Mo2 O5 Mo3 . . -173.30(12)
O7 Mo2 O5 Mo3 . . 15.70(10)
O9 Mo2 O5 Mo3 2_666 . 102.16(11)
O6 Mo2 O5 Mo1 . . -98.0(2)
O12 Mo2 O5 Mo1 2_566 . 81.45(10)
O4 Mo2 O5 Mo1 . . -12.92(8)
O7 Mo2 O5 Mo1 . . 176.08(11)
O9 Mo2 O5 Mo1 2_666 . -97.46(9)
O6 Mo2 O5 Mo3 . 2_666 -2.7(3)
O12 Mo2 O5 Mo3 2_566 2_666 176.67(9)
O4 Mo2 O5 Mo3 . 2_666 82.30(9)
O7 Mo2 O5 Mo3 . 2_666 -88.70(9)
O9 Mo2 O5 Mo3 2_666 2_666 -2.24(7)
O3 Mo1 O5 Mo3 . . -159.4(3)
O1 Mo1 O5 Mo3 . . 43.2(3)
O4 Mo1 O5 Mo3 . . 144.0(3)
O2 Mo1 O5 Mo3 . . -50.3(3)
O10 Mo1 O5 Mo3 2_666 . -126.1(3)
O3 Mo1 O5 Mo2 . . 69.2(4)
O1 Mo1 O5 Mo2 . . -88.16(10)
O4 Mo1 O5 Mo2 . . 12.63(8)
O2 Mo1 O5 Mo2 . . 178.35(9)
O10 Mo1 O5 Mo2 2_666 . 102.54(9)
O3 Mo1 O5 Mo3 . 2_666 -26.2(4)
O1 Mo1 O5 Mo3 . 2_666 176.47(10)
O4 Mo1 O5 Mo3 . 2_666 -82.75(9)
O2 Mo1 O5 Mo3 . 2_666 82.97(9)
O10 Mo1 O5 Mo3 2_666 2_666 7.17(7)
O6 Mo2 O7 Mo4 . . 13.3(3)
O12 Mo2 O7 Mo4 2_566 . -92.7(2)
O4 Mo2 O7 Mo4 . . 152.69(18)
O5 Mo2 O7 Mo4 . . 167.9(2)
O9 Mo2 O7 Mo4 2_666 . 94.8(2)
O6 Mo2 O7 Mo3 . . -168.74(11)
O12 Mo2 O7 Mo3 2_566 . 85.23(12)
O4 Mo2 O7 Mo3 . . -29.3(2)
O5 Mo2 O7 Mo3 . . -14.12(9)
O9 Mo2 O7 Mo3 2_666 . -87.19(10)
O13 Mo4 O7 Mo2 . . -2.0(3)
O11 Mo4 O7 Mo2 . . 148.1(2)
O2 Mo4 O7 Mo2 2_666 . -102.2(2)
O12 Mo4 O7 Mo2 . . 90.2(2)
O10 Mo4 O7 Mo2 . . -175.1(3)
O13 Mo4 O7 Mo3 . . 179.97(11)
O11 Mo4 O7 Mo3 . . -29.9(2)
O2 Mo4 O7 Mo3 2_666 . 79.83(11)
O12 Mo4 O7 Mo3 . . -87.81(10)
O10 Mo4 O7 Mo3 . . 6.87(8)
O8 Mo3 O7 Mo2 . . -87.38(12)
O9 Mo3 O7 Mo2 . . 89.1(2)
O10 Mo3 O7 Mo2 . . 173.11(13)
O5 Mo3 O7 Mo2 . . 16.37(10)
O5 Mo3 O7 Mo2 2_666 . 95.51(10)
O8 Mo3 O7 Mo4 . . 91.48(11)
O9 Mo3 O7 Mo4 . . -92.1(2)
O10 Mo3 O7 Mo4 . . -8.03(10)
O5 Mo3 O7 Mo4 . . -164.78(12)
O5 Mo3 O7 Mo4 2_666 . -85.64(10)
O8 Mo3 O9 Mo2 . 2_666 -173.93(12)
O10 Mo3 O9 Mo2 . 2_666 -69.40(13)
O5 Mo3 O9 Mo2 . 2_666 77.66(13)
O7 Mo3 O9 Mo2 . 2_666 9.7(3)
O5 Mo3 O9 Mo2 2_666 2_666 3.14(10)
O8 Mo3 O10 Mo1 . 2_666 170.73(12)
O9 Mo3 O10 Mo1 . 2_666 63.29(13)
O5 Mo3 O10 Mo1 . 2_666 -55.7(2)
O7 Mo3 O10 Mo1 . 2_666 -93.76(12)
O5 Mo3 O10 Mo1 2_666 2_666 -9.18(9)
O8 Mo3 O10 Mo4 . . -88.13(12)
O9 Mo3 O10 Mo4 . . 164.43(10)
O5 Mo3 O10 Mo4 . . 45.4(2)
O7 Mo3 O10 Mo4 . . 7.37(9)
O5 Mo3 O10 Mo4 2_666 . 91.95(10)
O13 Mo4 O10 Mo3 . . -41.8(5)
O11 Mo4 O10 Mo3 . . 154.77(12)
O2 Mo4 O10 Mo3 2_666 . -103.29(12)
O7 Mo4 O10 Mo3 . . -7.87(10)
O12 Mo4 O10 Mo3 . . 67.91(11)
O13 Mo4 O10 Mo1 . 2_666 74.0(5)
O11 Mo4 O10 Mo1 . 2_666 -89.36(10)
O2 Mo4 O10 Mo1 2_666 2_666 12.59(8)
O7 Mo4 O10 Mo1 . 2_666 108.00(10)
O12 Mo4 O10 Mo1 . 2_666 -176.21(9)
C2 N1 N2 C4 . . 0.6(4)
C7 N3 N4 C9 . . -1.5(4)
N2 N1 C2 C3 . . -0.4(4)
N2 N1 C2 C1 . . 179.8(3)
N1 C2 C3 C4 . . 0.0(4)
C1 C2 C3 C4 . . 179.8(3)
N1 C2 C3 C8 . . -177.6(3)
C1 C2 C3 C8 . . 2.3(6)
N1 N2 C4 C3 . . -0.6(4)
N1 N2 C4 C5 . . 177.2(3)
C2 C3 C4 N2 . . 0.4(4)
C8 C3 C4 N2 . . 178.0(3)
C2 C3 C4 C5 . . -177.2(3)
C8 C3 C4 C5 . . 0.4(6)
N4 N3 C7 C8 . . 1.2(4)
N4 N3 C7 C6 . . -179.2(4)
N3 C7 C8 C9 . . -0.5(4)
C6 C7 C8 C9 . . -180.0(4)
N3 C7 C8 C3 . . 176.7(3)
C6 C7 C8 C3 . . -2.7(7)
C2 C3 C8 C9 . . -120.6(4)
C4 C3 C8 C9 . . 62.2(5)
C2 C3 C8 C7 . . 62.7(5)
C4 C3 C8 C7 . . -114.4(4)
N3 N4 C9 C8 . . 1.2(4)
N3 N4 C9 C10 . . -179.3(3)
C7 C8 C9 N4 . . -0.5(4)
C3 C8 C9 N4 . . -177.6(4)
C7 C8 C9 C10 . . -179.9(4)
C3 C8 C9 C10 . . 3.0(6)
